data_1562035
loop_
_publ_author_name
'Fern\'andez-Zapico, Eva'
'Montejo-Bernardo, Jose'
'Fern\'andez-Gonz\'alez, Alfonso'
'Garc\'ia, Jos\'e R.'
'Garc\'ia-Granda, Santiago'

_publ_section_title
;
 Hydrothermal synthesis of zinc(II)-phosphonate coordination polymers with
 different dimensionality (0D, 2D, 3D) and dimensionality change in the
 solid phase (0D\\rightarrow 3D) induced by temperature
;
_journal_name_full 'Journal of Solid State Chemistry'
_journal_page_first 285
_journal_page_last 296
_journal_paper_doi 10.1016/j.jssc.2015.01.001
_journal_volume 225
_journal_year 2015
_chemical_formula_moiety 'C15 H15 N2 O6 P Zn'
_chemical_formula_sum 'C15 H15 N2 O6 P Zn'
_chemical_formula_weight 415.65
_space_group_IT_number 14
_space_group_name_Hall '-P 2ybc'
_space_group_name_H-M_alt 'P 1 21/c 1'
_symmetry_cell_setting monoclinic
_symmetry_space_group_name_Hall '-P 2ybc'
_symmetry_space_group_name_H-M 'P 1 21/c 1'
_atom_sites_solution_hydrogens geom
_atom_sites_solution_primary direct
_atom_sites_solution_secondary difmap
_audit_creation_method SHELXL-97
_cell_angle_alpha 90.00
_cell_angle_beta 98.003(2)
_cell_angle_gamma 90.00
_cell_formula_units_Z 4
_cell_length_a 11.3330(2)
_cell_length_b 16.6980(3)
_cell_length_c 8.6030(2)
_cell_measurement_reflns_used 4773
_cell_measurement_temperature 296(2)
_cell_measurement_theta_max 68.1001
_cell_measurement_theta_min 3.9358
_cell_volume 1612.16(6)
_computing_cell_refinement 'CrysAlis RED (Oxford Diffraction, 2009)'
_computing_data_collection 'CrysAlis CCD (Oxford Diffraction, 2009)'
_computing_data_reduction 'CrysAlis RED (Oxford Diffraction, 2009)'
_computing_molecular_graphics
;
ORTEP-3 (L.J. Farrugia, 1997) and Mercury CSD 2.0 (Macrae et al., 2008)
;
_computing_publication_material
;  
WinGX publication routines (Farrugia, 1999),
PARST (Nardelli, M., 1995) and PLATON (Spek, A. L., 2003)
;
_computing_structure_refinement 'SHELXS-97 (Sheldrick, 1990)'
_computing_structure_solution 'SIR 2004 (Burla <i>et al.</i>, 2005)'
_diffrn_ambient_temperature 296(2)
_diffrn_detector_area_resol_mean 10.2673
_diffrn_measured_fraction_theta_full 0.981
_diffrn_measured_fraction_theta_max 0.978
_diffrn_measurement_device_type 'Xcalibur, Ruby, Gemini'
_diffrn_measurement_method '\w scans'
_diffrn_radiation_monochromator graphite
_diffrn_radiation_source 'fine-focus sealed tube'
_diffrn_radiation_type CuK\a
_diffrn_radiation_wavelength 1.54180
_diffrn_reflns_av_R_equivalents 0.0355
_diffrn_reflns_av_sigmaI/netI 0.0338
_diffrn_reflns_limit_h_max 13
_diffrn_reflns_limit_h_min -13
_diffrn_reflns_limit_k_max 14
_diffrn_reflns_limit_k_min -20
_diffrn_reflns_limit_l_max 8
_diffrn_reflns_limit_l_min -10
_diffrn_reflns_number 8813
_diffrn_reflns_theta_full 68.00
_diffrn_reflns_theta_max 68.21
_diffrn_reflns_theta_min 3.94
_exptl_absorpt_coefficient_mu 3.399
_exptl_absorpt_correction_T_max 0.946
_exptl_absorpt_correction_T_min 0.744
_exptl_absorpt_correction_type multi-scan
_exptl_absorpt_process_details
;
CrysAlisPro, Oxford Diffraction Ltd.,
Version 1.171.34.41a (release 15-10-2010 CrysAlis171 .NET)
(compiled Oct 15 2010,13:39:29)
Empirical absorption correction using spherical harmonics,
 implemented in SCALE3 ABSPACK scaling algorithm.
;
_exptl_crystal_colour colourless
_exptl_crystal_density_diffrn 1.712
_exptl_crystal_density_method 'not measured'
_exptl_crystal_description prism
_exptl_crystal_F_000 848
_exptl_crystal_size_max 0.1271
_exptl_crystal_size_mid 0.0725
_exptl_crystal_size_min 0.0164
_refine_diff_density_max 0.726
_refine_diff_density_min -0.378
_refine_diff_density_rms 0.080
_refine_ls_extinction_method none
_refine_ls_goodness_of_fit_ref 1.075
_refine_ls_hydrogen_treatment mixed
_refine_ls_matrix_type full
_refine_ls_number_parameters 254
_refine_ls_number_reflns 2963
_refine_ls_number_restraints 0
_refine_ls_restrained_S_all 1.075
_refine_ls_R_factor_all 0.0476
_refine_ls_R_factor_gt 0.0391
_refine_ls_shift/su_max 0.000
_refine_ls_shift/su_mean 0.000
_refine_ls_structure_factor_coef Fsqd
_refine_ls_weighting_details 'calc w=1/[\s^2^(Fo^2^)+(0.0713P)^2^+0.1837P] where P=(Fo^2^+2Fc^2^)/3'
_refine_ls_weighting_scheme calc
_refine_ls_wR_factor_gt 0.1069
_refine_ls_wR_factor_ref 0.1128
_reflns_number_gt 2455
_reflns_number_total 2963
_reflns_threshold_expression >2sigma(I)
_cod_data_source_file JSSC-2015-225-285.cif
_cod_data_source_block ZnPF1_RT
_cod_original_sg_symbol_H-M 'P 21/c'
_cod_database_code 1562035

loop_
_symmetry_equiv_pos_as_xyz
'x, y, z'
'-x, y+1/2, -z+1/2'
'-x, -y, -z'
'x, -y-1/2, z-1/2'

loop_
_atom_site_label
_atom_site_type_symbol
_atom_site_fract_x
_atom_site_fract_y
_atom_site_fract_z
_atom_site_U_iso_or_equiv
_atom_site_adp_type
_atom_site_occupancy
_atom_site_symmetry_multiplicity
_atom_site_calc_flag
_atom_site_refinement_flags
_atom_site_disorder_assembly
_atom_site_disorder_group
Zn1 Zn 0.62721(3) 0.10741(2) 0.38629(5) 0.02792(16) Uani 1 1 d . . .
P1 P 0.39429(6) 0.18849(4) 0.16319(8) 0.02487(19) Uani 1 1 d . . .
O4 O 0.5665(2) -0.00007(13) 0.3002(3) 0.0354(5) Uani 1 1 d . . .
O3 O 0.30472(19) 0.19016(14) 0.2871(3) 0.0355(5) Uani 1 1 d . . .
O6 O 0.5461(2) 0.12178(18) 0.5816(3) 0.0371(5) Uani 1 1 d . . .
O1 O 0.52006(18) 0.17697(13) 0.2402(3) 0.0351(5) Uani 1 1 d . . .
N2 N 0.7821(2) 0.05150(16) 0.5297(3) 0.0322(6) Uani 1 1 d . . .
N1 N 0.7510(2) 0.20202(16) 0.4247(3) 0.0337(6) Uani 1 1 d . . .
O2 O 0.3793(2) 0.23689(13) 0.5639(3) 0.0359(5) Uani 1 1 d . . .
C15 C 0.8569(3) 0.1833(2) 0.5103(4) 0.0332(7) Uani 1 1 d . . .
C1 C 0.6574(3) -0.10269(18) -0.0467(4) 0.0338(7) Uani 1 1 d . . .
C3 C 0.6267(3) -0.01481(18) 0.1871(4) 0.0311(7) Uani 1 1 d . . .
C14 C 0.8741(3) 0.10275(19) 0.5648(4) 0.0326(7) Uani 1 1 d . . .
C10 C 0.9825(3) 0.0801(2) 0.6545(4) 0.0398(8) Uani 1 1 d . . .
C4 C 0.7297(3) 0.2779(2) 0.3820(4) 0.0412(8) Uani 1 1 d . . .
H4 H 0.6567 0.2909 0.3242 0.049 Uiso 1 1 calc R . .
C2 C 0.5921(3) -0.0902(2) 0.0931(4) 0.0342(7) Uani 1 1 d . . .
C12 C 0.8976(4) -0.0501(3) 0.6762(5) 0.0500(9) Uani 1 1 d . . .
H12 H 0.9022 -0.1024 0.7137 0.060 Uiso 1 1 calc R . .
C13 C 0.7933(3) -0.0224(2) 0.5842(4) 0.0425(8) Uani 1 1 d . . .
H13 H 0.7297 -0.0575 0.5609 0.051 Uiso 1 1 calc R . .
C11 C 0.9920(3) 0.0009(3) 0.7098(4) 0.0488(9) Uani 1 1 d . . .
H11 H 1.0622 -0.0167 0.7689 0.059 Uiso 1 1 calc R . .
C6 C 0.9222(3) 0.3194(2) 0.5011(5) 0.0502(9) Uani 1 1 d . . .
H6 H 0.9797 0.3590 0.5241 0.060 Uiso 1 1 calc R . .
C5 C 0.8133(4) 0.3385(2) 0.4210(5) 0.0495(9) Uani 1 1 d . . .
H5 H 0.7950 0.3913 0.3929 0.059 Uiso 1 1 calc R . .
C8 C 1.0588(3) 0.2145(3) 0.6345(5) 0.0557(11) Uani 1 1 d . . .
H8 H 1.1208 0.2511 0.6555 0.067 Uiso 1 1 calc R . .
C7 C 0.9477(3) 0.2403(2) 0.5485(4) 0.0428(8) Uani 1 1 d . . .
C9 C 1.0755(3) 0.1388(3) 0.6853(5) 0.0529(10) Uani 1 1 d . . .
H9 H 1.1484 0.1241 0.7413 0.063 Uiso 1 1 calc R . .
O5 O 0.7071(2) 0.02942(15) 0.1566(3) 0.0445(6) Uani 1 1 d . . .
H1A H 0.742(4) -0.107(2) -0.023(5) 0.053(12) Uiso 1 1 d . . .
H2A H 0.607(3) -0.136(2) 0.163(4) 0.035(9) Uiso 1 1 d . . .
H1B H 0.641(3) -0.048(2) -0.120(4) 0.044(10) Uiso 1 1 d . . .
H2B H 0.508(4) -0.093(2) 0.061(5) 0.052(12) Uiso 1 1 d . . .
H6B H 0.505(3) 0.160(3) 0.571(5) 0.038(11) Uiso 1 1 d . . .
H6A H 0.521(3) 0.089(2) 0.610(5) 0.031(12) Uiso 1 1 d . . .
H30 H 0.336(4) 0.213(3) 0.364(6) 0.067(15) Uiso 1 1 d . . .

loop_
_atom_site_aniso_label
_atom_site_aniso_U_11
_atom_site_aniso_U_22
_atom_site_aniso_U_33
_atom_site_aniso_U_23
_atom_site_aniso_U_13
_atom_site_aniso_U_12
Zn1 0.0251(2) 0.0260(2) 0.0315(3) -0.00110(15) 0.00014(16) -0.00171(14)
P1 0.0265(4) 0.0254(4) 0.0217(4) 0.0009(3) 0.0001(3) -0.0008(3)
O4 0.0432(12) 0.0287(11) 0.0346(12) -0.0068(9) 0.0066(10) 0.0000(9)
O3 0.0312(11) 0.0477(14) 0.0274(12) -0.0046(10) 0.0027(9) -0.0038(10)
O6 0.0453(14) 0.0323(13) 0.0358(13) 0.0020(11) 0.0129(11) 0.0057(12)
O1 0.0290(10) 0.0350(12) 0.0386(12) 0.0023(9) -0.0042(9) -0.0012(9)
N2 0.0288(12) 0.0342(14) 0.0329(14) 0.0015(11) 0.0021(11) 0.0012(11)
N1 0.0310(13) 0.0344(14) 0.0342(14) 0.0006(11) -0.0004(11) -0.0049(11)
O2 0.0451(12) 0.0317(12) 0.0285(11) -0.0057(9) -0.0030(9) 0.0003(9)
C15 0.0291(15) 0.0412(18) 0.0290(16) -0.0042(13) 0.0030(12) -0.0028(13)
C1 0.0354(17) 0.0343(18) 0.0314(16) -0.0053(13) 0.0030(14) -0.0056(13)
C3 0.0334(15) 0.0293(15) 0.0280(16) -0.0001(12) -0.0042(12) 0.0032(12)
C14 0.0265(15) 0.0430(19) 0.0279(15) -0.0038(13) 0.0024(12) 0.0011(12)
C10 0.0288(15) 0.058(2) 0.0311(17) -0.0028(15) -0.0015(13) 0.0062(15)
C4 0.0436(18) 0.0364(18) 0.043(2) 0.0029(15) 0.0017(16) -0.0040(14)
C2 0.0404(18) 0.0290(16) 0.0339(17) -0.0058(13) 0.0070(14) -0.0045(13)
C12 0.052(2) 0.050(2) 0.046(2) 0.0116(17) 0.0041(17) 0.0126(17)
C13 0.0439(18) 0.0394(19) 0.0426(19) 0.0054(15) 0.0003(15) -0.0010(15)
C11 0.0394(18) 0.066(3) 0.0379(19) 0.0057(17) -0.0048(15) 0.0155(17)
C6 0.053(2) 0.044(2) 0.051(2) -0.0073(17) 0.0005(18) -0.0244(17)
C5 0.064(2) 0.0340(19) 0.051(2) 0.0003(16) 0.0091(19) -0.0128(17)
C8 0.0317(17) 0.073(3) 0.060(3) -0.010(2) -0.0036(17) -0.0151(18)
C7 0.0376(17) 0.052(2) 0.0380(19) -0.0070(16) 0.0031(15) -0.0120(16)
C9 0.0318(17) 0.074(3) 0.048(2) -0.003(2) -0.0105(16) -0.0008(18)
O5 0.0490(14) 0.0403(13) 0.0441(14) -0.0051(10) 0.0062(11) -0.0143(11)

loop_
_atom_type_symbol
_atom_type_description
_atom_type_scat_dispersion_real
_atom_type_scat_dispersion_imag
_atom_type_scat_source
C C 0.0181 0.0091 'International Tables Vol C Tables 4.2.6.8 and 6.1.1.4'
H H 0.0000 0.0000 'International Tables Vol C Tables 4.2.6.8 and 6.1.1.4'
N N 0.0311 0.0180 'International Tables Vol C Tables 4.2.6.8 and 6.1.1.4'
O O 0.0492 0.0322 'International Tables Vol C Tables 4.2.6.8 and 6.1.1.4'
P P 0.2955 0.4335 'International Tables Vol C Tables 4.2.6.8 and 6.1.1.4'
Zn Zn -1.5491 0.6778 'International Tables Vol C Tables 4.2.6.8 and 6.1.1.4'

loop_
_geom_angle_atom_site_label_1
_geom_angle_atom_site_label_2
_geom_angle_atom_site_label_3
_geom_angle
_geom_angle_site_symmetry_1
_geom_angle_site_symmetry_3
O1 Zn1 O4 98.03(9) . .
O1 Zn1 O6 98.39(10) . .
O4 Zn1 O6 103.70(11) . .
O1 Zn1 N1 89.76(10) . .
O4 Zn1 N1 154.99(10) . .
O6 Zn1 N1 98.58(11) . .
O1 Zn1 N2 164.91(10) . .
O4 Zn1 N2 91.87(9) . .
O6 Zn1 N2 90.23(10) . .
N1 Zn1 N2 76.66(10) . .
O1 P1 O2 112.47(13) . 4_565
O1 P1 O3 111.52(13) . .
O2 P1 O3 109.71(13) 4_565 .
O1 P1 C1 111.10(15) . 3_655
O2 P1 C1 109.92(14) 4_565 3_655
O3 P1 C1 101.60(14) . 3_655
C3 O4 Zn1 104.90(19) . .
P1 O1 Zn1 144.27(14) . .
C13 N2 C14 118.7(3) . .
C13 N2 Zn1 128.6(2) . .
C14 N2 Zn1 112.7(2) . .
C4 N1 C15 118.8(3) . .
C4 N1 Zn1 125.4(2) . .
C15 N1 Zn1 115.6(2) . .
N1 C15 C7 122.4(3) . .
N1 C15 C14 117.7(3) . .
C7 C15 C14 119.9(3) . .
C2 C1 P1 113.3(2) . 3_655
O5 C3 O4 122.2(3) . .
O5 C3 C2 121.9(3) . .
O4 C3 C2 115.9(3) . .
N2 C14 C10 122.7(3) . .
N2 C14 C15 117.2(3) . .
C10 C14 C15 120.1(3) . .
C11 C10 C14 117.2(3) . .
C11 C10 C9 124.1(3) . .
C14 C10 C9 118.7(3) . .
N1 C4 C5 122.2(3) . .
C1 C2 C3 114.8(3) . .
C11 C12 C13 119.1(4) . .
N2 C13 C12 122.6(3) . .
C12 C11 C10 119.6(3) . .
C5 C6 C7 120.1(3) . .
C6 C5 C4 119.2(4) . .
C9 C8 C7 121.6(3) . .
C6 C7 C15 117.1(3) . .
C6 C7 C8 124.3(3) . .
C15 C7 C8 118.6(4) . .
C8 C9 C10 121.1(3) . .

loop_
_geom_bond_atom_site_label_1
_geom_bond_atom_site_label_2
_geom_bond_distance
_geom_bond_site_symmetry_2
Zn1 O1 1.995(2) .
Zn1 O4 2.025(2) .
Zn1 O6 2.039(3) .
Zn1 N1 2.108(3) .
Zn1 N2 2.207(3) .
P1 O1 1.498(2) .
P1 O2 1.507(2) 4_565
P1 O3 1.571(2) .
P1 C1 1.799(3) 3_655
O4 C3 1.287(4) .
N2 C13 1.320(4) .
N2 C14 1.350(4) .
N1 C4 1.332(4) .
N1 C15 1.354(4) .
O2 P1 1.507(2) 4_566
C15 C7 1.406(5) .
C15 C14 1.429(5) .
C1 C2 1.512(5) .
C1 P1 1.799(3) 3_655
C3 O5 1.229(4) .
C3 C2 1.519(4) .
C14 C10 1.408(4) .
C10 C11 1.405(6) .
C10 C9 1.435(5) .
C4 C5 1.395(5) .
C12 C11 1.367(6) .
C12 C13 1.405(5) .
C6 C5 1.365(6) .
C6 C7 1.401(6) .
C8 C9 1.342(6) .
C8 C7 1.435(5) .

loop_
_geom_torsion_atom_site_label_1
_geom_torsion_atom_site_label_2
_geom_torsion_atom_site_label_3
_geom_torsion_atom_site_label_4
_geom_torsion
_geom_torsion_site_symmetry_1
_geom_torsion_site_symmetry_2
_geom_torsion_site_symmetry_3
_geom_torsion_site_symmetry_4
O1 Zn1 O4 C3 86.39(19) . . . .
O6 Zn1 O4 C3 -172.89(18) . . . .
N1 Zn1 O4 C3 -20.6(3) . . . .
N2 Zn1 O4 C3 -82.20(19) . . . .
O2 P1 O1 Zn1 177.6(2) 4_565 . . .
O3 P1 O1 Zn1 53.8(3) . . . .
C1 P1 O1 Zn1 -58.8(3) 3_655 . . .
O4 Zn1 O1 P1 44.1(3) . . . .
O6 Zn1 O1 P1 -61.1(3) . . . .
N1 Zn1 O1 P1 -159.7(3) . . . .
N2 Zn1 O1 P1 174.7(3) . . . .
O1 Zn1 N2 C13 -156.2(4) . . . .
O4 Zn1 N2 C13 -25.0(3) . . . .
O6 Zn1 N2 C13 78.7(3) . . . .
N1 Zn1 N2 C13 177.4(3) . . . .
O1 Zn1 N2 C14 25.0(5) . . . .
O4 Zn1 N2 C14 156.2(2) . . . .
O6 Zn1 N2 C14 -100.1(2) . . . .
N1 Zn1 N2 C14 -1.4(2) . . . .
O1 Zn1 N1 C4 12.4(3) . . . .
O4 Zn1 N1 C4 121.2(3) . . . .
O6 Zn1 N1 C4 -86.0(3) . . . .
N2 Zn1 N1 C4 -174.2(3) . . . .
O1 Zn1 N1 C15 -172.7(2) . . . .
O4 Zn1 N1 C15 -64.0(4) . . . .
O6 Zn1 N1 C15 88.8(2) . . . .
N2 Zn1 N1 C15 0.6(2) . . . .
C4 N1 C15 C7 -3.6(5) . . . .
Zn1 N1 C15 C7 -178.7(3) . . . .
C4 N1 C15 C14 175.4(3) . . . .
Zn1 N1 C15 C14 0.2(4) . . . .
Zn1 O4 C3 O5 4.1(3) . . . .
Zn1 O4 C3 C2 -175.7(2) . . . .
C13 N2 C14 C10 1.4(5) . . . .
Zn1 N2 C14 C10 -179.7(3) . . . .
C13 N2 C14 C15 -177.0(3) . . . .
Zn1 N2 C14 C15 1.9(4) . . . .
N1 C15 C14 N2 -1.5(5) . . . .
C7 C15 C14 N2 177.5(3) . . . .
N1 C15 C14 C10 -180.0(3) . . . .
C7 C15 C14 C10 -1.0(5) . . . .
N2 C14 C10 C11 -0.9(5) . . . .
C15 C14 C10 C11 177.5(3) . . . .
N2 C14 C10 C9 179.7(3) . . . .
C15 C14 C10 C9 -1.8(5) . . . .
C15 N1 C4 C5 0.7(5) . . . .
Zn1 N1 C4 C5 175.4(3) . . . .
P1 C1 C2 C3 -175.5(2) 3_655 . . .
O5 C3 C2 C1 -4.4(4) . . . .
O4 C3 C2 C1 175.4(3) . . . .
C14 N2 C13 C12 -0.6(5) . . . .
Zn1 N2 C13 C12 -179.4(3) . . . .
C11 C12 C13 N2 -0.7(6) . . . .
C13 C12 C11 C10 1.1(6) . . . .
C14 C10 C11 C12 -0.4(5) . . . .
C9 C10 C11 C12 178.9(4) . . . .
C7 C6 C5 C4 -2.5(6) . . . .
N1 C4 C5 C6 2.3(6) . . . .
C5 C6 C7 C15 -0.2(6) . . . .
C5 C6 C7 C8 -179.3(4) . . . .
N1 C15 C7 C6 3.3(5) . . . .
C14 C15 C7 C6 -175.6(3) . . . .
N1 C15 C7 C8 -177.6(3) . . . .
C14 C15 C7 C8 3.5(5) . . . .
C9 C8 C7 C6 175.8(4) . . . .
C9 C8 C7 C15 -3.3(6) . . . .
C7 C8 C9 C10 0.5(7) . . . .
C11 C10 C9 C8 -177.1(4) . . . .
C14 C10 C9 C8 2.1(6) . . . .
